data_7111944
loop_
_publ_author_name
'Maozhong Tian'
'Libing Liu'
'Yongjun Li'
'Ruifeng Hu'
'Taifeng Liu'
'Huibiao Liu'
'Shu Wang'
'Yuliang Li'

_publ_section_title
;
 An unusual OFF-ON fluorescence sensor for detecting mercury ions in
 aqueous media and living cells
;
_journal_name_full Chem.Commun.
_journal_page_first 2055
_journal_paper_doi 10.1039/c3cc47915c
_journal_volume 50
_journal_year 2014
_chemical_formula_moiety 'C26 H32 N4 O2'
_chemical_formula_sum 'C26 H32 N4 O2'
_chemical_formula_weight 432.56
_chemical_name_systematic
;
 ? 
;
_space_group_crystal_system triclinic
_space_group_IT_number 2
_space_group_name_Hall '-P 1'
_space_group_name_H-M_alt 'P -1'
_symmetry_space_group_name_Hall '-P 1'
_symmetry_space_group_name_H-M 'P -1'
_atom_sites_solution_hydrogens geom
_atom_sites_solution_primary iterative
_atom_sites_solution_secondary difmap
_audit_creation_date 2013-07-15
_audit_creation_method
;
  Olex2 1.2
  (compiled Apr 23 2013 17:59:47, GUI svn.r4466)
;
_cell_angle_alpha 112.090(4)
_cell_angle_beta 90.068(3)
_cell_angle_gamma 99.006(4)
_cell_formula_units_Z 8
_cell_length_a 11.7693(5)
_cell_length_b 19.6839(10)
_cell_length_c 22.7064(7)
_cell_measurement_reflns_used 9929
_cell_measurement_temperature 100.01(10)
_cell_measurement_theta_max 65.8360
_cell_measurement_theta_min 4.1550
_cell_volume 4803.7(4)
_computing_cell_refinement
;
CrysAlisPro, Agilent Technologies,
Version 1.171.36.24 (release 03-12-2012 CrysAlis171 .NET)
(compiled Dec  3 2012,18:21:49)
;
_computing_data_collection
;
CrysAlisPro, Agilent Technologies,
Version 1.171.36.24 (release 03-12-2012 CrysAlis171 .NET)
(compiled Dec  3 2012,18:21:49)
;
_computing_data_reduction
;
CrysAlisPro, Agilent Technologies,
Version 1.171.36.24 (release 03-12-2012 CrysAlis171 .NET)
(compiled Dec  3 2012,18:21:49)
;
_computing_molecular_graphics
;
O. V. Dolomanov, L. J. Bourhis, R. J. Gildea, J. A. K. Howard and H. Puschmann,
OLEX2: a complete structure solution, refinement and analysis program.
J. Appl. Cryst. (2009). 42, 339-341.
;
_computing_publication_material
;
O. V. Dolomanov, L. J. Bourhis, R. J. Gildea, J. A. K. Howard and H. Puschmann,
OLEX2: a complete structure solution, refinement and analysis program.
J. Appl. Cryst. (2009). 42, 339-341.
;
_computing_structure_refinement
;
SHELXL, G.M. Sheldrick, Acta Cryst.
(2008). A64, 112-122
;
_computing_structure_solution 'SUPERFLIP, J. Appl. Cryst. (2007) 40, 786-790'
_diffrn_ambient_temperature 100.01(10)
_diffrn_detector_area_resol_mean 10.3415
_diffrn_measured_fraction_theta_full 0.997
_diffrn_measured_fraction_theta_max 0.997
_diffrn_measurement_details
;
  1 omega -125.00  -59.75   0.7500   15.0000
omega____ theta____ kappa____ phi______ frames
    -      -40.9299  178.0000  150.0000 87

  2 omega -119.00  -17.00   0.7500   15.0000
omega____ theta____ kappa____ phi______ frames
    -      -40.9299  -77.0000 -120.0000 136

  3 omega -105.00   -9.00   0.7500   15.0000
omega____ theta____ kappa____ phi______ frames
    -      -40.9299  -77.0000  120.0000 128

  4 omega -146.00 -101.00   0.7500   30.0000
omega____ theta____ kappa____ phi______ frames
    -      -61.5000  -94.0000 -120.0000 60

  5 omega   43.00  109.00   0.7500   30.0000
omega____ theta____ kappa____ phi______ frames
    -       90.7981  -94.0000 -120.0000 88

  6 omega   43.00  120.25   0.7500   30.0000
omega____ theta____ kappa____ phi______ frames
    -       90.7981 -125.0000   60.0000 103

  7 omega   61.00   91.00   0.7500   30.0000
omega____ theta____ kappa____ phi______ frames
    -       90.7981  -30.0000 -150.0000 40

  8 omega   63.00  159.00   0.7500   30.0000
omega____ theta____ kappa____ phi______ frames
    -       90.7981   45.0000    0.0000 128

  9 omega   13.00   89.50   0.7500   30.0000
omega____ theta____ kappa____ phi______ frames
    -       90.7981  -30.0000   90.0000 102

 10 omega   82.00  115.00   0.7500   30.0000
omega____ theta____ kappa____ phi______ frames
    -       90.7981  -61.0000 -180.0000 44

 11 omega   96.00  122.25   0.7500   30.0000
omega____ theta____ kappa____ phi______ frames
    -       90.7981  125.0000   90.0000 35

 12 omega  140.00  166.25   0.7500   30.0000
omega____ theta____ kappa____ phi______ frames
    -       90.7981  125.0000   90.0000 35

 13 omega   73.00  162.25   0.7500   30.0000
omega____ theta____ kappa____ phi______ frames
    -       90.7981   30.0000  -90.0000 119

 14 omega   31.00   57.25   0.7500   30.0000
omega____ theta____ kappa____ phi______ frames
    -       90.7981  -61.0000 -180.0000 35

 15 omega  109.00  166.00   0.7500   30.0000
omega____ theta____ kappa____ phi______ frames
    -       90.7981  125.0000 -150.0000 76

 16 omega   94.00  148.00   0.7500   30.0000
omega____ theta____ kappa____ phi______ frames
    -       90.7981  125.0000 -180.0000 72

 17 omega  130.00  166.00   0.7500   30.0000
omega____ theta____ kappa____ phi______ frames
    -       90.7981  125.0000 -120.0000 48

 18 omega   50.00   98.00   0.7500   30.0000
omega____ theta____ kappa____ phi______ frames
    -       90.7981  -94.0000  150.0000 64
;
_diffrn_measurement_device_type 'SuperNova, Dual, Cu at zero, Atlas'
_diffrn_measurement_method '\w scans'
_diffrn_orient_matrix_UB_11 -0.0627026000
_diffrn_orient_matrix_UB_12 -0.0124442000
_diffrn_orient_matrix_UB_13 0.0555460000
_diffrn_orient_matrix_UB_21 -0.0355011000
_diffrn_orient_matrix_UB_22 0.0772884000
_diffrn_orient_matrix_UB_23 0.0203435000
_diffrn_orient_matrix_UB_31 -0.1115716000
_diffrn_orient_matrix_UB_32 -0.0348839000
_diffrn_orient_matrix_UB_33 -0.0434219000
_diffrn_radiation_monochromator mirror
_diffrn_radiation_type 'Cu K\a'
_diffrn_radiation_wavelength 1.5418
_diffrn_reflns_av_R_equivalents 0.0000
_diffrn_reflns_av_unetI/netI 0.0444
_diffrn_reflns_limit_h_max 10
_diffrn_reflns_limit_h_min -13
_diffrn_reflns_limit_k_max 22
_diffrn_reflns_limit_k_min -22
_diffrn_reflns_limit_l_max 26
_diffrn_reflns_limit_l_min -26
_diffrn_reflns_number 23886
_diffrn_reflns_theta_full 63.69
_diffrn_reflns_theta_max 63.69
_diffrn_reflns_theta_min 3.80
_diffrn_source 'SuperNova (Cu) X-ray Source'
_exptl_absorpt_coefficient_mu 0.609
_exptl_absorpt_correction_T_max 1.00000
_exptl_absorpt_correction_T_min 0.74970
_exptl_absorpt_correction_type multi-scan
_exptl_absorpt_process_details
;
CrysAlisPro, Agilent Technologies,
Version 1.171.36.24 (release 03-12-2012 CrysAlis171 .NET)
(compiled Dec  3 2012,18:21:49)
Empirical absorption correction using spherical harmonics,
 implemented in SCALE3 ABSPACK scaling algorithm.
;
_exptl_crystal_colour red
_exptl_crystal_density_diffrn 1.196
_exptl_crystal_density_method 'not measured'
_exptl_crystal_description needle
_exptl_crystal_F_000 1856
_refine_diff_density_max 0.530
_refine_diff_density_min -0.489
_refine_diff_density_rms 0.074
_refine_ls_extinction_method none
_refine_ls_goodness_of_fit_ref 1.086
_refine_ls_hydrogen_treatment mixed
_refine_ls_matrix_type full
_refine_ls_number_parameters 1190
_refine_ls_number_reflns 23886
_refine_ls_number_restraints 0
_refine_ls_restrained_S_all 1.086
_refine_ls_R_factor_all 0.1106
_refine_ls_R_factor_gt 0.0749
_refine_ls_shift/su_max 0.029
_refine_ls_shift/su_mean 0.004
_refine_ls_structure_factor_coef Fsqd
_refine_ls_weighting_details 'calc w=1/[\s^2^(Fo^2^)+(0.1529P)^2^+0.0000P] where P=(Fo^2^+2Fc^2^)/3'
_refine_ls_weighting_scheme calc
_refine_ls_wR_factor_gt 0.2076
_refine_ls_wR_factor_ref 0.2388
_reflns_number_gt 15961
_reflns_number_total 23886
_reflns_threshold_expression >2sigma(I)
_cod_data_source_file c3cc47915c.txt
_cod_data_source_block tmz130705-1_t2050_twin1_hklf4
_cod_original_cell_volume 4803.7(3)
_cod_database_code 7111944
_olex2_refinement_description
;
1. Fixed Uiso
 At 1.2 times of:
  All C(H) groups, All N(H,H) groups
 At 1.5 times of:
  All C(H,H,H) groups, All O(H) groups
2.a Aromatic/amide H refined with riding coordinates:
 C88(H88), C10(H10), C103(H103), C78(H78), C84(H84), C32(H32), C49(H49),
 C25(H25), C48(H48), C26(H26), C62(H62), C36(H36), C6(H6A), C23(H23), C77(H77),
 C104(H104), C75(H75), C58(H58), C51(H51), C101(H101)
2.b X=CH2 refined with riding coordinates:
 N7(H7A,H7B), N11(H11A,H11B), N3(H3A,H3B), N15(H15A,H15B), N16(H16A,H16B),
 N12(H12A,H12B), N4(H4A,H4B), N8(H8A,H8B)
2.c Idealised Me refined as rotating group:
 C72(H72A,H72B,H72C), C41(H41A,H41B,H41C), C92(H92A,H92B,H92C), C66(H66A,H66B,
 H66C), C15(H15C,H15D,H15E), C81(H81A,H81B,H81C), C67(H67A,H67B,H67C), C46(H46A,
 H46B,H46C), C56(H56A,H56B,H56C), C55(H55A,H55B,H55C), C1(H1A,H1B,H1C),
 C80(H80A,H80B,H80C), C82(H82A,H82B,H82C), C4(H4C,H4D,H4E), C30(H30A,H30B,H30C),
  C29(H29A,H29B,H29C), C45(H45A,H45B,H45C), C98(H98A,H98B,H98C), C14(H14A,H14B,
 H14C), C71(H71A,H71B,H71C), C40(H40A,H40B,H40C), C97(H97A,H97B,H97C), C54(H54A,
 H54B,H54C), C19(H19A,H19B,H19C), C3(H3C,H3D,H3E), C93(H93A,H93B,H93C),
 C28(H28A,H28B,H28C), C20(H20A,H20B,H20C)
2.d Idealised tetrahedral OH refined as rotating group:
 O7(H7), O5(H5), O6(H6), O1(H1), O3(H3), O4(H4), O8(H8), O2(H2)
;

loop_
_space_group_symop_id
_space_group_symop_operation_xyz
1 'x, y, z'
2 '-x, -y, -z'

loop_
_atom_site_label
_atom_site_type_symbol
_atom_site_fract_x
_atom_site_fract_y
_atom_site_fract_z
_atom_site_U_iso_or_equiv
_atom_site_adp_type
_atom_site_occupancy
_atom_site_symmetry_multiplicity
_atom_site_calc_flag
_atom_site_refinement_flags
O7 O 0.2495(2) 0.85768(13) 0.72013(11) 0.0328(5) Uani 1 1 d .
H7 H 0.1779 0.8493 0.7230 0.049 Uiso 1 1 calc R
O5 O 1.0182(2) 0.80783(18) 0.74454(12) 0.0496(7) Uani 1 1 d .
H5 H 1.0380 0.7893 0.7699 0.074 Uiso 1 1 calc R
O6 O 0.3089(2) 0.57883(12) 0.93221(10) 0.0309(5) Uani 1 1 d .
H6 H 0.2964 0.6031 0.9100 0.046 Uiso 1 1 calc R
O1 O 0.8208(2) 0.14330(13) 0.78081(11) 0.0334(5) Uani 1 1 d .
H1 H 0.7542 0.1527 0.7783 0.050 Uiso 1 1 calc R
O3 O 0.6135(2) 0.19455(17) 0.75704(12) 0.0451(7) Uani 1 1 d .
H3 H 0.6429 0.2199 0.7366 0.068 Uiso 1 1 calc R
O4 O 0.0472(2) 0.42542(13) 0.56511(10) 0.0382(6) Uani 1 1 d .
H4 H 0.0083 0.4020 0.5846 0.057 Uiso 1 1 calc R
N5 N 0.2601(2) 0.27638(14) 0.64119(12) 0.0249(6) Uani 1 1 d .
N9 N 0.6220(2) 0.72233(14) 0.85739(12) 0.0248(6) Uani 1 1 d .
O8 O -0.2466(2) 0.59836(16) 0.96810(12) 0.0518(8) Uani 1 1 d .
H8 H -0.2168 0.6087 0.9382 0.078 Uiso 1 1 calc R
O2 O 0.4214(3) 0.38457(15) 0.51835(13) 0.0507(7) Uani 1 1 d .
H2 H 0.3779 0.3491 0.5231 0.076 Uiso 1 1 calc R
N13 N 0.0131(2) 0.71751(14) 0.88442(12) 0.0226(6) Uani 1 1 d .
N2 N 0.7056(2) 0.31179(14) 0.67395(12) 0.0241(6) Uani 1 1 d .
C35 C 0.2357(3) 0.21790(17) 0.52183(15) 0.0237(7) Uani 1 1 d .
N14 N 0.0468(2) 0.68740(14) 0.82837(12) 0.0233(6) Uani 1 1 d .
N7 N -0.0372(2) 0.34835(15) 0.64389(12) 0.0268(6) Uani 1 1 d .
H7A H -0.1005 0.3666 0.6427 0.032 Uiso 1 1 calc R
H7B H -0.0197 0.3121 0.6101 0.032 Uiso 1 1 calc R
C18 C 0.9013(3) 0.19056(18) 0.75959(14) 0.0270(7) Uani 1 1 d .
N1 N 0.6554(2) 0.28314(15) 0.61751(12) 0.0225(6) Uani 1 1 d .
N11 N 0.2873(2) 0.65110(15) 0.84682(12) 0.0257(6) Uani 1 1 d .
H11A H 0.2140 0.6331 0.8471 0.031 Uiso 1 1 calc R
H11B H 0.3224 0.6880 0.8806 0.031 Uiso 1 1 calc R
N3 N 0.5021(2) 0.37577(16) 0.65520(13) 0.0281(6) Uani 1 1 d .
H3A H 0.4435 0.3968 0.6511 0.034 Uiso 1 1 calc R
H3B H 0.5260 0.3425 0.6215 0.034 Uiso 1 1 calc R
C52 C 0.0358(3) 0.37712(19) 0.69986(16) 0.0239(7) Uani 1 1 d .
C96 C 0.3034(3) 0.80940(18) 0.74121(14) 0.0262(7) Uani 1 1 d .
C8 C 0.7085(3) 0.22738(17) 0.57308(14) 0.0219(6) Uani 1 1 d .
C86 C 0.0950(3) 0.77357(16) 0.92857(14) 0.0198(6) Uani 1 1 d .
C60 C 0.6662(3) 0.77739(18) 0.91743(14) 0.0245(7) Uani 1 1 d .
C61 C 0.7676(3) 0.82565(17) 0.91745(14) 0.0242(7) Uani 1 1 d .
C16 C 0.8171(3) 0.19213(17) 0.65012(14) 0.0236(7) Uani 1 1 d .
C94 C 0.2204(3) 0.81003(17) 0.85137(14) 0.0243(7) Uani 1 1 d .
C33 C 0.3547(3) 0.17476(16) 0.58302(14) 0.0216(6) Uani 1 1 d .
N10 N 0.5127(2) 0.70556(15) 0.85190(12) 0.0235(6) Uani 1 1 d .
C72 C 0.2614(3) 0.6672(2) 1.03274(18) 0.0400(9) Uani 1 1 d .
H72A H 0.2000 0.6295 1.0365 0.060 Uiso 1 1 calc R
H72B H 0.2296 0.6954 1.0110 0.060 Uiso 1 1 calc R
H72C H 0.2938 0.7011 1.0753 0.060 Uiso 1 1 calc R
N15 N -0.1901(2) 0.62599(16) 0.85051(12) 0.0280(6) Uani 1 1 d .
H15A H -0.2603 0.6064 0.8552 0.034 Uiso 1 1 calc R
H15B H -0.1480 0.6598 0.8836 0.034 Uiso 1 1 calc R
N16 N -0.2360(3) 0.46997(16) 0.62734(13) 0.0320(7) Uani 1 1 d .
H16A H -0.3076 0.4526 0.6319 0.038 Uiso 1 1 calc R
H16B H -0.2069 0.4535 0.5899 0.038 Uiso 1 1 calc R
C87 C 0.1896(3) 0.81744(17) 0.91474(14) 0.0214(6) Uani 1 1 d .
C95 C 0.2579(3) 0.81020(17) 0.80248(15) 0.0256(7) Uani 1 1 d .
C44 C 0.0624(3) 0.37464(18) 0.50147(15) 0.0287(7) Uani 1 1 d .
C64 C 0.8559(3) 0.81488(18) 0.80872(15) 0.0267(7) Uani 1 1 d .
C17 C 0.8549(3) 0.19140(17) 0.69909(15) 0.0265(7) Uani 1 1 d .
C43 C 0.1239(3) 0.31714(18) 0.50676(14) 0.0264(7) Uani 1 1 d .
C63 C 0.8159(3) 0.81893(17) 0.85790(15) 0.0256(7) Uani 1 1 d .
C88 C 0.2586(3) 0.87329(17) 0.96566(14) 0.0223(7) Uani 1 1 d .
H88 H 0.3221 0.9029 0.9561 0.027 Uiso 1 1 calc R
C38 C 0.4461(3) 0.18519(17) 0.69273(15) 0.0263(7) Uani 1 1 d .
C90 C -0.0873(3) 0.69476(18) 1.01748(15) 0.0273(7) Uani 1 1 d .
C37 C 0.4051(3) 0.18114(17) 0.64312(14) 0.0241(7) Uani 1 1 d .
C34 C 0.2797(3) 0.22281(17) 0.58151(14) 0.0217(7) Uani 1 1 d .
C9 C 0.7822(3) 0.18422(18) 0.58705(14) 0.0229(7) Uani 1 1 d .
C85 C 0.0749(3) 0.78740(17) 0.99317(14) 0.0210(7) Uani 1 1 d .
C10 C 0.8234(3) 0.12982(18) 0.53602(15) 0.0246(7) Uani 1 1 d .
H10 H 0.8721 0.1005 0.5454 0.029 Uiso 1 1 calc R
C103 C -0.0535(3) 0.55086(18) 0.67061(15) 0.0243(7) Uani 1 1 d .
H103 H -0.0216 0.5328 0.6303 0.029 Uiso 1 1 calc R
C91 C -0.1709(3) 0.63518(19) 1.02542(15) 0.0306(8) Uani 1 1 d .
N6 N 0.1595(2) 0.29386(15) 0.64305(12) 0.0227(6) Uani 1 1 d .
N12 N 0.3069(3) 0.47285(16) 0.63221(13) 0.0301(7) Uani 1 1 d .
H12A H 0.2343 0.4527 0.6313 0.036 Uiso 1 1 calc R
H12B H 0.3477 0.4548 0.5991 0.036 Uiso 1 1 calc R
C68 C 0.5249(3) 0.72940(18) 0.98065(14) 0.0256(7) Uani 1 1 d .
N4 N 0.5473(3) 0.52845(17) 0.87829(13) 0.0322(7) Uani 1 1 d .
H4A H 0.4854 0.5468 0.8745 0.039 Uiso 1 1 calc R
H4B H 0.5872 0.5450 0.9152 0.039 Uiso 1 1 calc R
C70 C 0.3559(3) 0.62922(17) 0.99439(15) 0.0237(7) Uani 1 1 d .
C41 C 0.4396(3) 0.12454(19) 0.76982(16) 0.0341(8) Uani 1 1 d .
H41A H 0.4685 0.1306 0.8123 0.051 Uiso 1 1 calc R
H41B H 0.4624 0.0800 0.7379 0.051 Uiso 1 1 calc R
H41C H 0.3553 0.1191 0.7682 0.051 Uiso 1 1 calc R
C39 C 0.4898(3) 0.1921(2) 0.75595(15) 0.0273(7) Uani 1 1 d .
C69 C 0.4495(3) 0.68547(17) 0.98862(14) 0.0237(7) Uani 1 1 d .
C99 C -0.0315(3) 0.63283(18) 0.78299(15) 0.0212(7) Uani 1 1 d .
C59 C 0.6208(3) 0.78226(17) 0.97596(15) 0.0238(7) Uani 1 1 d .
C83 C 0.2392(3) 0.88767(19) 1.02930(15) 0.0226(7) Uani 1 1 d .
C7 C 0.6810(3) 0.21441(17) 0.50852(14) 0.0232(7) Uani 1 1 d .
C65 C 0.8954(3) 0.8072(2) 0.74502(15) 0.0288(8) Uani 1 1 d .
C78 C 0.5277(3) 0.61869(18) 0.74073(15) 0.0241(7) Uani 1 1 d .
H78 H 0.6072 0.6378 0.7417 0.029 Uiso 1 1 calc R
C24 C 0.5816(3) 0.47413(19) 0.82673(15) 0.0231(7) Uani 1 1 d .
C84 C 0.1463(3) 0.84232(18) 1.04163(15) 0.0243(7) Uani 1 1 d .
H84 H 0.1320 0.8495 1.0845 0.029 Uiso 1 1 calc R
C32 C 0.3795(3) 0.11934(18) 0.52611(15) 0.0261(7) Uani 1 1 d .
H32 H 0.4295 0.0866 0.5279 0.031 Uiso 1 1 calc R
C49 C 0.1829(3) 0.43385(19) 0.80958(15) 0.0243(7) Uani 1 1 d .
H49 H 0.2316 0.4522 0.8475 0.029 Uiso 1 1 calc R
C12 C 0.5585(3) 0.30196(18) 0.48269(15) 0.0270(7) Uani 1 1 d .
C74 C 0.3481(3) 0.62094(19) 0.79248(16) 0.0237(7) Uani 1 1 d .
C25 C 0.6823(3) 0.44555(18) 0.83251(15) 0.0236(7) Uani 1 1 d .
H25 H 0.7251 0.4631 0.8724 0.028 Uiso 1 1 calc R
C48 C 0.2127(3) 0.37915(18) 0.75630(15) 0.0250(7) Uani 1 1 d .
H48 H 0.2828 0.3611 0.7572 0.030 Uiso 1 1 calc R
C21 C 0.6564(3) 0.36509(18) 0.72046(15) 0.0209(7) Uani 1 1 d .
C47 C 0.1395(3) 0.34996(18) 0.70061(15) 0.0225(7) Uani 1 1 d .
N8 N 0.0534(3) 0.51800(16) 0.86269(13) 0.0294(7) Uani 1 1 d .
H8A H 0.0985 0.5352 0.8979 0.035 Uiso 1 1 calc R
H8B H -0.0102 0.5359 0.8618 0.035 Uiso 1 1 calc R
C92 C -0.2453(3) 0.6659(2) 1.08010(19) 0.0428(9) Uani 1 1 d .
H92A H -0.3015 0.6252 1.0831 0.064 Uiso 1 1 calc R
H92B H -0.2860 0.7021 1.0728 0.064 Uiso 1 1 calc R
H92C H -0.1967 0.6903 1.1199 0.064 Uiso 1 1 calc R
C22 C 0.5557(3) 0.39463(18) 0.71366(15) 0.0221(7) Uani 1 1 d .
C66 C 0.8329(4) 0.7352(2) 0.69524(16) 0.0384(9) Uani 1 1 d .
H66A H 0.8528 0.6930 0.7036 0.058 Uiso 1 1 calc R
H66B H 0.8560 0.7317 0.6529 0.058 Uiso 1 1 calc R
H66C H 0.7495 0.7342 0.6970 0.058 Uiso 1 1 calc R
C15 C 0.4257(3) 0.3178(2) 0.40609(19) 0.0444(10) Uani 1 1 d .
H15C H 0.3836 0.3537 0.3992 0.067 Uiso 1 1 calc R
H15D H 0.3707 0.2757 0.4075 0.067 Uiso 1 1 calc R
H15E H 0.4760 0.2999 0.3712 0.067 Uiso 1 1 calc R
C11 C 0.6127(3) 0.26089(18) 0.49433(14) 0.0252(7) Uani 1 1 d .
C81 C 0.4042(3) 0.9973(2) 1.06190(17) 0.0341(8) Uani 1 1 d .
H81A H 0.3629 1.0203 1.0389 0.051 Uiso 1 1 calc R
H81B H 0.4561 0.9675 1.0335 0.051 Uiso 1 1 calc R
H81C H 0.4492 1.0362 1.0989 0.051 Uiso 1 1 calc R
C42 C 0.1710(3) 0.27150(18) 0.51601(14) 0.0252(7) Uani 1 1 d .
C89 C -0.0169(3) 0.73885(18) 1.00711(14) 0.0243(7) Uani 1 1 d .
C102 C -0.1697(3) 0.52268(18) 0.67868(16) 0.0240(7) Uani 1 1 d .
C26 C 0.7175(3) 0.39281(18) 0.78066(15) 0.0233(7) Uani 1 1 d .
H26 H 0.7852 0.3740 0.7851 0.028 Uiso 1 1 calc R
C67 C 0.8743(3) 0.87276(19) 0.72946(16) 0.0357(8) Uani 1 1 d .
H67A H 0.9007 0.8669 0.6872 0.053 Uiso 1 1 calc R
H67B H 0.9168 0.9189 0.7613 0.053 Uiso 1 1 calc R
H67C H 0.7916 0.8750 0.7298 0.053 Uiso 1 1 calc R
C57 C 0.7730(3) 0.88767(19) 1.03227(16) 0.0242(7) Uani 1 1 d .
C62 C 0.8189(3) 0.88035(18) 0.97468(15) 0.0251(7) Uani 1 1 d .
H62 H 0.8867 0.9132 0.9739 0.030 Uiso 1 1 calc R
C100 C -0.1462(3) 0.60369(18) 0.79144(16) 0.0226(7) Uani 1 1 d .
C36 C 0.2624(3) 0.16276(18) 0.46677(16) 0.0241(7) Uani 1 1 d .
H36 H 0.2319 0.1595 0.4269 0.029 Uiso 1 1 calc R
C46 C 0.1354(3) 0.4230(2) 0.47255(17) 0.0326(8) Uani 1 1 d .
H46A H 0.2094 0.4445 0.4974 0.049 Uiso 1 1 calc R
H46B H 0.0951 0.4631 0.4729 0.049 Uiso 1 1 calc R
H46C H 0.1489 0.3928 0.4286 0.049 Uiso 1 1 calc R
C6 C 0.7261(3) 0.15993(18) 0.45974(15) 0.0238(7) Uani 1 1 d .
H6A H 0.7079 0.1525 0.4168 0.029 Uiso 1 1 calc R
C23 C 0.5190(3) 0.44713(18) 0.76758(15) 0.0234(7) Uani 1 1 d .
H23 H 0.4499 0.4651 0.7642 0.028 Uiso 1 1 calc R
C56 C 0.9232(3) 1.00391(19) 1.08661(16) 0.0312(8) Uani 1 1 d .
H56A H 0.8951 1.0249 1.0576 0.047 Uiso 1 1 calc R
H56B H 0.9875 0.9783 1.0684 0.047 Uiso 1 1 calc R
H56C H 0.9494 1.0440 1.1278 0.047 Uiso 1 1 calc R
C55 C 0.8737(3) 0.9115(2) 1.13705(16) 0.0313(8) Uani 1 1 d .
H55A H 0.9349 0.8851 1.1152 0.047 Uiso 1 1 calc R
H55B H 0.8118 0.8762 1.1439 0.047 Uiso 1 1 calc R
H55C H 0.9052 0.9497 1.1782 0.047 Uiso 1 1 calc R
C77 C 0.4756(3) 0.56201(19) 0.68646(16) 0.0253(7) Uani 1 1 d .
H77 H 0.5185 0.5427 0.6502 0.030 Uiso 1 1 calc R
C76 C 0.3563(3) 0.53236(18) 0.68511(16) 0.0237(7) Uani 1 1 d .
C104 C 0.0104(3) 0.60419(18) 0.72206(15) 0.0250(7) Uani 1 1 d .
H104 H 0.0873 0.6230 0.7164 0.030 Uiso 1 1 calc R
C31 C 0.3323(3) 0.11166(18) 0.46752(15) 0.0230(7) Uani 1 1 d .
C5 C 0.7974(3) 0.11603(19) 0.47252(15) 0.0221(7) Uani 1 1 d .
C1 C 0.9339(3) 0.0977(2) 0.38639(17) 0.0341(8) Uani 1 1 d .
H1A H 0.9963 0.1291 0.4180 0.051 Uiso 1 1 calc R
H1B H 0.8955 0.1287 0.3704 0.051 Uiso 1 1 calc R
H1C H 0.9658 0.0609 0.3509 0.051 Uiso 1 1 calc R
C50 C 0.0824(3) 0.46297(19) 0.80904(15) 0.0236(7) Uani 1 1 d .
C75 C 0.2950(3) 0.56262(19) 0.73837(16) 0.0240(7) Uani 1 1 d .
H75 H 0.2156 0.5432 0.7378 0.029 Uiso 1 1 calc R
C13 C 0.4989(3) 0.35566(19) 0.46936(16) 0.0308(8) Uani 1 1 d .
C80 C 0.2456(4) 0.9962(2) 1.13396(18) 0.0359(9) Uani 1 1 d .
H80A H 0.1925 0.9652 1.1505 0.054 Uiso 1 1 calc R
H80B H 0.2014 1.0211 1.1140 0.054 Uiso 1 1 calc R
H80C H 0.2969 1.0337 1.1690 0.054 Uiso 1 1 calc R
C82 C 0.3844(3) 0.9081(2) 1.11631(17) 0.0329(8) Uani 1 1 d .
H82A H 0.4299 0.8760 1.0850 0.049 Uiso 1 1 calc R
H82B H 0.3300 0.8779 1.1331 0.049 Uiso 1 1 calc R
H82C H 0.4361 0.9454 1.1513 0.049 Uiso 1 1 calc R
C4 C 0.9073(3) 0.0079(2) 0.43980(17) 0.0374(9) Uani 1 1 d .
H4C H 0.8533 -0.0170 0.4611 0.056 Uiso 1 1 calc R
H4D H 0.9728 0.0383 0.4697 0.056 Uiso 1 1 calc R
H4E H 0.9352 -0.0295 0.4030 0.056 Uiso 1 1 calc R
C30 C 0.4220(3) -0.0041(2) 0.41515(16) 0.0332(8) Uani 1 1 d .
H30A H 0.3811 -0.0261 0.4430 0.050 Uiso 1 1 calc R
H30B H 0.4984 0.0222 0.4351 0.050 Uiso 1 1 calc R
H30C H 0.4304 -0.0436 0.3741 0.050 Uiso 1 1 calc R
C58 C 0.6757(3) 0.83691(19) 1.03178(16) 0.0243(7) Uani 1 1 d .
H58 H 0.6456 0.8398 1.0713 0.029 Uiso 1 1 calc R
C29 C 0.4205(3) 0.0864(2) 0.36287(16) 0.0317(8) Uani 1 1 d .
H29A H 0.4943 0.1150 0.3853 0.048 Uiso 1 1 calc R
H29B H 0.3754 0.1197 0.3540 0.048 Uiso 1 1 calc R
H29C H 0.4348 0.0476 0.3227 0.048 Uiso 1 1 calc R
C45 C -0.0539(3) 0.3387(2) 0.46464(19) 0.0418(9) Uani 1 1 d .
H45A H -0.0956 0.3776 0.4633 0.063 Uiso 1 1 calc R
H45B H -0.0990 0.3094 0.4858 0.063 Uiso 1 1 calc R
H45C H -0.0418 0.3062 0.4211 0.063 Uiso 1 1 calc R
C51 C 0.0094(3) 0.43409(18) 0.75341(15) 0.0227(7) Uani 1 1 d .
H51 H -0.0590 0.4538 0.7524 0.027 Uiso 1 1 calc R
C79 C 0.3176(3) 0.94725(19) 1.08424(15) 0.0235(7) Uani 1 1 d .
C2 C 0.8464(3) 0.05751(19) 0.41738(15) 0.0264(8) Uani 1 1 d .
C98 C 0.4308(3) 0.8413(2) 0.75214(17) 0.0406(10) Uani 1 1 d .
H98A H 0.4420 0.8923 0.7839 0.061 Uiso 1 1 calc R
H98B H 0.4613 0.8414 0.7120 0.061 Uiso 1 1 calc R
H98C H 0.4714 0.8108 0.7676 0.061 Uiso 1 1 calc R
C14 C 0.5863(3) 0.4202(2) 0.46893(18) 0.0371(9) Uani 1 1 d .
H14A H 0.6276 0.4455 0.5109 0.056 Uiso 1 1 calc R
H14B H 0.5467 0.4552 0.4589 0.056 Uiso 1 1 calc R
H14C H 0.6412 0.4019 0.4367 0.056 Uiso 1 1 calc R
C101 C -0.2126(3) 0.54985(18) 0.73845(15) 0.0229(7) Uani 1 1 d .
H101 H -0.2899 0.5313 0.7436 0.027 Uiso 1 1 calc R
C71 C 0.4030(3) 0.5820(2) 1.02506(16) 0.0278(8) Uani 1 1 d .
H71A H 0.4673 0.5611 1.0015 0.042 Uiso 1 1 calc R
H71B H 0.3420 0.5414 1.0241 0.042 Uiso 1 1 calc R
H71C H 0.4301 0.6129 1.0693 0.042 Uiso 1 1 calc R
C53 C 0.8254(3) 0.94841(19) 1.09613(16) 0.0256(7) Uani 1 1 d .
C73 C 0.4666(3) 0.64878(19) 0.79436(15) 0.0230(7) Uani 1 1 d .
C40 C 0.4621(4) 0.2631(2) 0.80680(17) 0.0403(10) Uani 1 1 d .
H40A H 0.4990 0.3062 0.7980 0.060 Uiso 1 1 calc R
H40B H 0.4910 0.2674 0.8487 0.060 Uiso 1 1 calc R
H40C H 0.3784 0.2615 0.8063 0.060 Uiso 1 1 calc R
C27 C 0.3535(3) 0.05038(19) 0.40445(16) 0.0264(8) Uani 1 1 d .
C97 C 0.2812(3) 0.73111(19) 0.69001(16) 0.0345(9) Uani 1 1 d .
H97A H 0.3108 0.7323 0.6500 0.052 Uiso 1 1 calc R
H97B H 0.1981 0.7123 0.6836 0.052 Uiso 1 1 calc R
H97C H 0.3202 0.6984 0.7035 0.052 Uiso 1 1 calc R
C54 C 0.7315(3) 0.9912(2) 1.13121(17) 0.0317(9) Uani 1 1 d .
H54A H 0.6705 0.9568 1.1399 0.048 Uiso 1 1 calc R
H54B H 0.6990 1.0137 1.1047 0.048 Uiso 1 1 calc R
H54C H 0.7652 1.0303 1.1715 0.048 Uiso 1 1 calc R
C19 C 0.9232(3) 0.2688(2) 0.81099(17) 0.0348(9) Uani 1 1 d .
H19A H 0.9557 0.2674 0.8502 0.052 Uiso 1 1 calc R
H19B H 0.8503 0.2879 0.8193 0.052 Uiso 1 1 calc R
H19C H 0.9775 0.3014 0.7965 0.052 Uiso 1 1 calc R
C3 C 0.7498(4) 0.0076(2) 0.36645(18) 0.0355(9) Uani 1 1 d .
H3C H 0.7157 0.0380 0.3479 0.053 Uiso 1 1 calc R
H3D H 0.6902 -0.0157 0.3863 0.053 Uiso 1 1 calc R
H3E H 0.7822 -0.0310 0.3329 0.053 Uiso 1 1 calc R
C93 C -0.1079(4) 0.5771(2) 1.03367(18) 0.0387(9) Uani 1 1 d .
H93A H -0.0622 0.5574 0.9969 0.058 Uiso 1 1 calc R
H93B H -0.1642 0.5365 1.0368 0.058 Uiso 1 1 calc R
H93C H -0.0568 0.6001 1.0726 0.058 Uiso 1 1 calc R
C28 C 0.2371(3) 0.0069(2) 0.36912(17) 0.0304(8) Uani 1 1 d .
H28A H 0.1940 0.0408 0.3597 0.046 Uiso 1 1 calc R
H28B H 0.1926 -0.0151 0.3959 0.046 Uiso 1 1 calc R
H28C H 0.2505 -0.0327 0.3292 0.046 Uiso 1 1 calc R
C20 C 1.0107(3) 0.1571(2) 0.74804(19) 0.0434(10) Uani 1 1 d .
H20A H 0.9937 0.1063 0.7159 0.065 Uiso 1 1 calc R
H20B H 1.0408 0.1559 0.7879 0.065 Uiso 1 1 calc R
H20C H 1.0683 0.1873 0.7329 0.065 Uiso 1 1 calc R

loop_
_atom_site_aniso_label
_atom_site_aniso_U_11
_atom_site_aniso_U_22
_atom_site_aniso_U_33
_atom_site_aniso_U_23
_atom_site_aniso_U_13
_atom_site_aniso_U_12
O7 0.0399(13) 0.0373(13) 0.0297(12) 0.0223(11) 0.0065(11) 0.0068(11)
O5 0.0262(12) 0.099(2) 0.0475(16) 0.0519(16) 0.0109(11) 0.0178(14)
O6 0.0420(13) 0.0246(12) 0.0251(11) 0.0118(10) -0.0097(10) -0.0036(10)
O1 0.0425(13) 0.0347(13) 0.0303(12) 0.0233(11) -0.0020(11) -0.0005(11)
O3 0.0262(12) 0.083(2) 0.0457(15) 0.0472(15) 0.0024(11) 0.0079(13)
O4 0.0584(16) 0.0352(13) 0.0280(12) 0.0164(11) 0.0117(11) 0.0170(12)
N5 0.0279(14) 0.0252(14) 0.0243(14) 0.0131(12) 0.0010(11) 0.0027(11)
N9 0.0254(14) 0.0256(14) 0.0261(14) 0.0141(12) 0.0012(11) 0.0010(11)
O8 0.0512(16) 0.0656(18) 0.0411(15) 0.0390(14) -0.0214(13) -0.0306(14)
O2 0.0690(19) 0.0512(17) 0.0536(16) 0.0357(14) 0.0329(14) 0.0314(15)
N13 0.0250(13) 0.0273(14) 0.0199(14) 0.0141(12) 0.0011(11) 0.0035(11)
N2 0.0283(14) 0.0242(14) 0.0210(14) 0.0112(12) -0.0012(11) 0.0019(12)
C35 0.0250(16) 0.0230(16) 0.0253(17) 0.0134(14) -0.0013(13) 0.0002(13)
N14 0.0261(14) 0.0254(14) 0.0236(14) 0.0157(12) 0.0001(11) 0.0029(12)
N7 0.0282(15) 0.0310(16) 0.0228(14) 0.0118(12) -0.0017(11) 0.0057(12)
C18 0.0328(17) 0.0306(18) 0.0235(16) 0.0179(14) 0.0018(13) 0.0034(14)
N1 0.0233(13) 0.0255(14) 0.0215(14) 0.0135(12) 0.0007(11) 0.0012(11)
N11 0.0219(13) 0.0332(16) 0.0212(13) 0.0108(12) 0.0036(11) 0.0013(12)
N3 0.0269(14) 0.0362(16) 0.0254(14) 0.0155(13) -0.0012(12) 0.0079(13)
C52 0.0260(17) 0.0280(18) 0.0237(17) 0.0174(15) 0.0037(14) 0.0023(14)
C96 0.0308(17) 0.0307(18) 0.0223(16) 0.0172(14) 0.0043(13) 0.0018(14)
C8 0.0213(15) 0.0256(16) 0.0215(15) 0.0125(13) 0.0049(13) 0.0024(13)
C86 0.0196(15) 0.0229(16) 0.0212(15) 0.0128(13) 0.0028(12) 0.0045(13)
C60 0.0299(17) 0.0229(17) 0.0231(16) 0.0114(14) -0.0013(13) 0.0047(14)
C61 0.0256(16) 0.0255(17) 0.0252(17) 0.0145(14) 0.0021(13) 0.0029(13)
C16 0.0239(16) 0.0242(16) 0.0269(17) 0.0151(14) 0.0027(13) 0.0027(13)
C94 0.0263(16) 0.0263(17) 0.0226(16) 0.0139(14) 0.0005(13) -0.0011(13)
C33 0.0247(15) 0.0224(16) 0.0188(15) 0.0105(13) 0.0014(12) 0.0003(13)
N10 0.0266(15) 0.0245(14) 0.0232(14) 0.0146(12) 0.0026(12) 0.0011(12)
C72 0.0288(18) 0.046(2) 0.047(2) 0.0191(19) 0.0114(16) 0.0078(17)
N15 0.0244(14) 0.0360(16) 0.0228(14) 0.0135(12) 0.0020(11) -0.0034(12)
N16 0.0392(17) 0.0323(16) 0.0224(14) 0.0123(13) -0.0049(12) -0.0047(13)
C87 0.0233(16) 0.0229(17) 0.0209(15) 0.0117(14) 0.0005(13) 0.0035(13)
C95 0.0269(16) 0.0241(16) 0.0255(17) 0.0121(14) -0.0037(13) -0.0036(13)
C44 0.0416(19) 0.0277(18) 0.0224(16) 0.0129(14) 0.0038(14) 0.0137(15)
C64 0.0266(16) 0.0297(18) 0.0274(17) 0.0159(14) 0.0016(14) 0.0020(14)
C17 0.0309(17) 0.0265(17) 0.0264(17) 0.0151(14) 0.0039(14) 0.0045(14)
C43 0.0329(17) 0.0276(18) 0.0221(16) 0.0133(14) 0.0010(13) 0.0053(15)
C63 0.0271(16) 0.0255(17) 0.0274(17) 0.0149(14) 0.0004(14) 0.0013(13)
C88 0.0202(15) 0.0229(16) 0.0270(17) 0.0145(14) 0.0013(13) 0.0002(13)
C38 0.0292(17) 0.0280(17) 0.0240(17) 0.0125(14) 0.0028(13) 0.0049(14)
C90 0.0344(18) 0.0290(18) 0.0211(16) 0.0140(14) 0.0016(14) 0.0011(15)
C37 0.0250(16) 0.0250(17) 0.0257(17) 0.0140(14) 0.0056(13) 0.0033(13)
C34 0.0207(15) 0.0211(16) 0.0250(16) 0.0125(14) 0.0010(13) -0.0012(13)
C9 0.0223(16) 0.0270(17) 0.0231(16) 0.0156(14) 0.0016(13) -0.0009(14)
C85 0.0232(16) 0.0218(16) 0.0224(16) 0.0137(13) 0.0020(13) 0.0035(13)
C10 0.0260(16) 0.0300(18) 0.0257(17) 0.0190(15) 0.0041(13) 0.0064(14)
C103 0.0335(18) 0.0224(17) 0.0206(16) 0.0123(14) 0.0033(14) 0.0045(14)
C91 0.0307(18) 0.038(2) 0.0247(17) 0.0187(16) -0.0055(14) -0.0077(15)
N6 0.0277(15) 0.0229(14) 0.0214(14) 0.0136(12) -0.0006(12) 0.0019(12)
N12 0.0340(16) 0.0290(16) 0.0238(14) 0.0076(13) 0.0038(12) 0.0021(13)
C68 0.0327(18) 0.0255(17) 0.0219(16) 0.0137(14) 0.0008(13) 0.0025(15)
N4 0.0318(16) 0.0404(18) 0.0247(15) 0.0101(13) 0.0027(12) 0.0129(14)
C70 0.0252(16) 0.0229(16) 0.0215(16) 0.0093(13) 0.0000(13) -0.0026(13)
C41 0.0392(19) 0.038(2) 0.0298(18) 0.0206(16) 0.0002(15) 0.0015(16)
C39 0.0203(16) 0.042(2) 0.0254(17) 0.0205(16) 0.0022(13) 0.0032(14)
C69 0.0315(17) 0.0219(17) 0.0210(16) 0.0117(14) 0.0020(13) 0.0049(14)
C99 0.0229(16) 0.0232(17) 0.0214(16) 0.0131(14) -0.0015(13) 0.0033(13)
C59 0.0281(17) 0.0232(16) 0.0241(17) 0.0138(14) 0.0031(14) 0.0033(14)
C83 0.0234(16) 0.0253(17) 0.0242(16) 0.0144(14) 0.0000(13) 0.0055(14)
C7 0.0253(16) 0.0252(17) 0.0246(16) 0.0155(14) 0.0026(13) 0.0046(14)
C65 0.0281(18) 0.038(2) 0.0264(17) 0.0189(16) 0.0067(14) 0.0068(15)
C78 0.0256(17) 0.0281(18) 0.0239(17) 0.0168(15) 0.0015(14) 0.0023(14)
C24 0.0218(16) 0.0276(18) 0.0228(17) 0.0143(15) 0.0042(13) 0.0009(14)
C84 0.0305(18) 0.0277(18) 0.0210(16) 0.0154(14) 0.0046(14) 0.0070(14)
C32 0.0304(17) 0.0266(17) 0.0285(17) 0.0174(14) 0.0060(14) 0.0077(14)
C49 0.0279(17) 0.0273(18) 0.0183(16) 0.0115(14) -0.0036(13) -0.0005(14)
C12 0.0308(17) 0.0308(18) 0.0219(16) 0.0127(15) 0.0036(13) 0.0055(15)
C74 0.0242(16) 0.0272(18) 0.0251(17) 0.0173(15) -0.0013(13) 0.0017(14)
C25 0.0214(15) 0.0297(18) 0.0236(17) 0.0152(15) 0.0021(13) 0.0024(13)
C48 0.0266(17) 0.0271(18) 0.0249(17) 0.0157(15) -0.0002(14) -0.0006(14)
C21 0.0237(16) 0.0223(16) 0.0206(16) 0.0130(14) 0.0027(13) 0.0024(13)
C47 0.0288(17) 0.0178(16) 0.0225(17) 0.0108(14) 0.0024(14) 0.0006(13)
N8 0.0355(16) 0.0302(16) 0.0232(15) 0.0103(13) 0.0027(12) 0.0073(13)
C92 0.0328(19) 0.057(2) 0.053(2) 0.039(2) 0.0078(17) 0.0043(17)
C22 0.0264(17) 0.0228(17) 0.0216(16) 0.0145(14) 0.0013(13) 0.0014(14)
C66 0.055(2) 0.036(2) 0.0259(18) 0.0131(16) 0.0029(17) 0.0100(19)
C15 0.0337(19) 0.055(2) 0.062(3) 0.043(2) -0.0043(18) 0.0049(18)
C11 0.0310(17) 0.0266(17) 0.0202(16) 0.0115(14) 0.0006(13) 0.0049(15)
C81 0.0355(19) 0.035(2) 0.0311(18) 0.0177(17) -0.0037(16) -0.0088(16)
C42 0.0315(17) 0.0262(17) 0.0191(15) 0.0108(14) -0.0021(13) 0.0027(14)
C89 0.0275(17) 0.0281(18) 0.0197(16) 0.0127(14) 0.0004(13) 0.0023(14)
C102 0.0334(18) 0.0201(17) 0.0223(17) 0.0133(14) -0.0014(14) 0.0018(14)
C26 0.0244(16) 0.0275(18) 0.0227(17) 0.0149(15) 0.0022(13) 0.0042(14)
C67 0.044(2) 0.041(2) 0.0317(18) 0.0241(17) 0.0094(16) 0.0060(17)
C57 0.0249(17) 0.0263(18) 0.0253(17) 0.0146(15) -0.0010(13) 0.0035(14)
C62 0.0274(16) 0.0262(17) 0.0276(17) 0.0172(14) 0.0029(14) 0.0033(14)
C100 0.0233(16) 0.0269(18) 0.0244(17) 0.0174(15) 0.0018(13) 0.0045(14)
C36 0.0296(18) 0.0217(17) 0.0242(17) 0.0134(14) -0.0017(14) 0.0013(14)
C46 0.047(2) 0.0281(18) 0.0300(18) 0.0182(16) 0.0019(16) 0.0099(16)
C6 0.0266(17) 0.0270(17) 0.0202(16) 0.0121(14) 0.0019(13) 0.0032(14)
C23 0.0229(16) 0.0261(17) 0.0255(17) 0.0148(14) 0.0025(14) 0.0036(14)
C56 0.0308(18) 0.0283(18) 0.0310(18) 0.0118(16) -0.0033(15) -0.0058(15)
C55 0.0350(19) 0.0341(19) 0.0284(18) 0.0174(16) 0.0001(15) 0.0020(16)
C77 0.0299(18) 0.0281(18) 0.0221(17) 0.0146(15) 0.0028(14) 0.0046(15)
C76 0.0302(18) 0.0205(17) 0.0234(17) 0.0123(14) 0.0000(14) 0.0023(14)
C104 0.0259(17) 0.0264(18) 0.0278(18) 0.0172(15) 0.0020(14) 0.0013(14)
C31 0.0273(17) 0.0227(17) 0.0225(16) 0.0132(14) 0.0006(13) 0.0024(14)
C5 0.0226(16) 0.0239(17) 0.0250(16) 0.0153(14) 0.0016(13) 0.0034(13)
C1 0.0308(19) 0.042(2) 0.0335(19) 0.0192(17) 0.0083(16) 0.0054(16)
C50 0.0273(17) 0.0257(17) 0.0239(17) 0.0174(15) 0.0074(14) 0.0012(14)
C75 0.0237(17) 0.0275(18) 0.0257(17) 0.0168(15) -0.0022(14) 0.0009(14)
C13 0.039(2) 0.036(2) 0.0289(18) 0.0204(16) 0.0098(15) 0.0171(16)
C80 0.037(2) 0.032(2) 0.036(2) 0.0094(18) 0.0035(17) 0.0043(17)
C82 0.0337(19) 0.037(2) 0.0328(19) 0.0201(17) -0.0032(15) 0.0023(16)
C4 0.044(2) 0.043(2) 0.034(2) 0.0202(18) 0.0112(17) 0.0201(18)
C30 0.041(2) 0.035(2) 0.0290(19) 0.0149(16) 0.0084(16) 0.0137(17)
C58 0.0274(17) 0.0280(18) 0.0229(17) 0.0154(15) 0.0038(14) 0.0057(14)
C29 0.0338(19) 0.037(2) 0.0289(18) 0.0175(16) 0.0082(15) 0.0059(16)
C45 0.040(2) 0.040(2) 0.052(2) 0.0243(19) -0.0037(18) 0.0089(18)
C51 0.0240(16) 0.0247(17) 0.0246(17) 0.0160(14) 0.0038(14) 0.0021(14)
C79 0.0236(17) 0.0261(18) 0.0226(16) 0.0117(14) 0.0020(13) 0.0031(14)
C2 0.0318(19) 0.0277(18) 0.0226(17) 0.0126(15) 0.0019(14) 0.0050(15)
C98 0.032(2) 0.060(3) 0.0316(19) 0.0244(19) 0.0076(16) -0.0034(18)
C14 0.055(2) 0.0287(19) 0.0325(19) 0.0165(16) -0.0038(17) 0.0075(17)
C101 0.0244(17) 0.0226(17) 0.0235(16) 0.0127(14) -0.0013(14) -0.0006(14)
C71 0.0313(18) 0.0302(19) 0.0244(17) 0.0146(15) 0.0042(14) 0.0019(15)
C53 0.0260(17) 0.0254(18) 0.0242(17) 0.0095(14) 0.0000(14) 0.0007(15)
C73 0.0237(17) 0.0264(18) 0.0234(17) 0.0149(15) -0.0010(13) 0.0035(14)
C40 0.055(2) 0.037(2) 0.0279(19) 0.0144(17) 0.0016(17) 0.0000(19)
C27 0.0313(18) 0.0281(18) 0.0233(16) 0.0134(15) 0.0054(14) 0.0065(16)
C97 0.051(2) 0.0305(19) 0.0274(18) 0.0168(16) 0.0089(16) 0.0079(17)
C54 0.039(2) 0.028(2) 0.0284(19) 0.0104(17) 0.0018(16) 0.0066(17)
C19 0.042(2) 0.038(2) 0.0290(18) 0.0194(16) -0.0078(16) 0.0017(17)
C3 0.036(2) 0.033(2) 0.033(2) 0.0066(18) 0.0002(17) 0.0087(17)
C93 0.053(2) 0.030(2) 0.034(2) 0.0141(17) 0.0124(18) 0.0024(18)
C28 0.035(2) 0.0259(19) 0.0291(19) 0.0104(16) -0.0008(16) 0.0026(16)
C20 0.039(2) 0.065(3) 0.041(2) 0.032(2) 0.0051(17) 0.020(2)

loop_
_atom_type_symbol
_atom_type_description
_atom_type_scat_dispersion_real
_atom_type_scat_dispersion_imag
_atom_type_scat_source
C C 0.0181 0.0091 'International Tables Vol C Tables 4.2.6.8 and 6.1.1.4'
O O 0.0492 0.0322 'International Tables Vol C Tables 4.2.6.8 and 6.1.1.4'
N N 0.0311 0.0180 'International Tables Vol C Tables 4.2.6.8 and 6.1.1.4'
H H 0.0000 0.0000 'International Tables Vol C Tables 4.2.6.8 and 6.1.1.4'

loop_
_geom_angle_atom_site_label_1
_geom_angle_atom_site_label_2
_geom_angle_atom_site_label_3
_geom_angle
C96 O7 H7 109.5
C65 O5 H5 109.5
C70 O6 H6 109.5
C18 O1 H1 109.5
C39 O3 H3 109.5
C44 O4 H4 109.5
N6 N5 C34 113.1(3)
N10 N9 C60 113.9(3)
C91 O8 H8 109.5
C13 O2 H2 109.5
N14 N13 C86 115.5(3)
N1 N2 C21 117.7(3)
C34 C35 C42 122.0(3)
C36 C35 C34 119.1(3)
C36 C35 C42 118.7(3)
N13 N14 C99 117.6(3)
H7A N7 H7B 120.0
C52 N7 H7A 120.0
C52 N7 H7B 120.0
O1 C18 C17 109.8(3)
O1 C18 C19 109.2(3)
O1 C18 C20 106.5(3)
C17 C18 C19 110.6(3)
C17 C18 C20 109.5(3)
C20 C18 C19 111.2(3)
N2 N1 C8 114.5(3)
H11A N11 H11B 120.0
C74 N11 H11A 120.0
C74 N11 H11B 120.0
H3A N3 H3B 120.0
C22 N3 H3A 120.0
C22 N3 H3B 120.0
N7 C52 C47 119.7(3)
C51 C52 N7 120.7(3)
C51 C52 C47 119.6(3)
O7 C96 C95 109.8(3)
O7 C96 C98 106.3(3)
O7 C96 C97 109.2(3)
C95 C96 C98 109.0(3)
C95 C96 C97 111.1(3)
C98 C96 C97 111.4(3)
N1 C8 C9 126.7(3)
N1 C8 C7 114.3(3)
C9 C8 C7 119.0(3)
N13 C86 C87 126.9(3)
N13 C86 C85 114.6(3)
C87 C86 C85 118.4(3)
C61 C60 N9 116.3(3)
C61 C60 C59 119.1(3)
C59 C60 N9 124.4(3)
C60 C61 C63 119.0(3)
C62 C61 C60 120.2(3)
C62 C61 C63 120.8(3)
C17 C16 C9 171.2(3)
C95 C94 C87 171.9(3)
C34 C33 C37 119.9(3)
C34 C33 C32 120.3(3)
C32 C33 C37 119.9(3)
N9 N10 C73 115.3(3)
H72A C72 H72B 109.5
H72A C72 H72C 109.5
H72B C72 H72C 109.5
C70 C72 H72A 109.5
C70 C72 H72B 109.5
C70 C72 H72C 109.5
H15A N15 H15B 120.0
C100 N15 H15A 120.0
C100 N15 H15B 120.0
H16A N16 H16B 120.0
C102 N16 H16A 120.0
C102 N16 H16B 120.0
C86 C87 C94 124.7(3)
C88 C87 C86 118.5(3)
C88 C87 C94 116.8(3)
C94 C95 C96 179.2(4)
O4 C44 C43 108.1(2)
O4 C44 C46 104.0(3)
O4 C44 C45 110.6(3)
C43 C44 C46 111.3(3)
C43 C44 C45 110.2(3)
C46 C44 C45 112.3(3)
C63 C64 C65 175.1(3)
C16 C17 C18 179.9(4)
C42 C43 C44 174.6(3)
C64 C63 C61 178.6(3)
C87 C88 H88 118.2
C83 C88 C87 123.5(3)
C83 C88 H88 118.2
C37 C38 C39 176.1(3)
C89 C90 C91 175.0(4)
C38 C37 C33 178.9(3)
C35 C34 N5 125.1(3)
C33 C34 N5 115.9(3)
C33 C34 C35 118.8(3)
C8 C9 C16 124.5(3)
C10 C9 C8 118.0(3)
C10 C9 C16 117.5(3)
C86 C85 C89 118.2(3)
C84 C85 C86 120.9(3)
C84 C85 C89 120.7(3)
C9 C10 H10 118.0
C5 C10 C9 124.0(3)
C5 C10 H10 118.0
C102 C103 H103 120.7
C104 C103 H103 120.7
C104 C103 C102 118.6(3)
O8 C91 C90 108.9(2)
O8 C91 C92 107.4(3)
O8 C91 C93 107.4(3)
C90 C91 C92 111.6(3)
C90 C91 C93 109.9(3)
C92 C91 C93 111.6(3)
N5 N6 C47 114.5(3)
H12A N12 H12B 120.0
C76 N12 H12A 120.0
C76 N12 H12B 120.0
C69 C68 C59 175.0(3)
H4A N4 H4B 120.0
C24 N4 H4A 120.0
C24 N4 H4B 120.0
O6 C70 C72 109.8(3)
O6 C70 C69 109.7(2)
O6 C70 C71 105.9(3)
C69 C70 C72 110.1(3)
C69 C70 C71 110.5(3)
C71 C70 C72 110.8(3)
H41A C41 H41B 109.5
H41A C41 H41C 109.5
H41B C41 H41C 109.5
C39 C41 H41A 109.5
C39 C41 H41B 109.5
C39 C41 H41C 109.5
O3 C39 C38 109.8(3)
O3 C39 C41 106.0(3)
O3 C39 C40 109.3(3)
C38 C39 C41 110.8(3)
C38 C39 C40 109.8(3)
C41 C39 C40 111.1(3)
C68 C69 C70 176.7(3)
N14 C99 C100 127.7(3)
N14 C99 C104 114.3(3)
C104 C99 C100 118.1(3)
C60 C59 C68 122.5(3)
C58 C59 C60 118.6(3)
C58 C59 C68 118.7(3)
C88 C83 C84 116.8(3)
C88 C83 C79 122.8(3)
C84 C83 C79 120.3(3)
C8 C7 C11 119.1(3)
C6 C7 C8 120.2(3)
C6 C7 C11 120.5(3)
O5 C65 C64 109.9(3)
O5 C65 C66 109.9(3)
O5 C65 C67 106.5(3)
C64 C65 C66 109.8(3)
C64 C65 C67 110.4(3)
C66 C65 C67 110.3(3)
C77 C78 H78 119.2
C77 C78 C73 121.6(3)
C73 C78 H78 119.2
N4 C24 C25 120.0(3)
N4 C24 C23 120.7(3)
C23 C24 C25 119.4(3)
C85 C84 C83 121.8(3)
C85 C84 H84 119.1
C83 C84 H84 119.1
C33 C32 H32 119.4
C31 C32 C33 121.3(3)
C31 C32 H32 119.4
C48 C49 H49 119.4
C48 C49 C50 121.3(3)
C50 C49 H49 119.4
C11 C12 C13 176.4(3)
N11 C74 C73 118.8(3)
C75 C74 N11 121.3(3)
C75 C74 C73 119.8(3)
C24 C25 H25 120.2
C26 C25 C24 119.6(3)
C26 C25 H25 120.2
C49 C48 H48 120.1
C49 C48 C47 119.8(3)
C47 C48 H48 120.1
N2 C21 C22 127.8(3)
N2 C21 C26 113.4(3)
C26 C21 C22 118.8(3)
N6 C47 C52 114.8(3)
C48 C47 C52 119.6(3)
C48 C47 N6 125.6(3)
H8A N8 H8B 120.0
C50 N8 H8A 120.0
C50 N8 H8B 120.0
C91 C92 H92A 109.5
C91 C92 H92B 109.5
C91 C92 H92C 109.5
H92A C92 H92B 109.5
H92A C92 H92C 109.5
H92B C92 H92C 109.5
N3 C22 C21 120.6(3)
N3 C22 C23 120.8(3)
C23 C22 C21 118.4(3)
C65 C66 H66A 109.5
C65 C66 H66B 109.5
C65 C66 H66C 109.5
H66A C66 H66B 109.5
H66A C66 H66C 109.5
H66B C66 H66C 109.5
H15C C15 H15D 109.5
H15C C15 H15E 109.5
H15D C15 H15E 109.5
C13 C15 H15C 109.5
C13 C15 H15D 109.5
C13 C15 H15E 109.5
C12 C11 C7 177.7(3)
H81A C81 H81B 109.5
H81A C81 H81C 109.5
H81B C81 H81C 109.5
C79 C81 H81A 109.5
C79 C81 H81B 109.5
C79 C81 H81C 109.5
C43 C42 C35 173.6(3)
C90 C89 C85 174.9(3)
N16 C102 C103 119.5(3)
N16 C102 C101 121.6(3)
C101 C102 C103 119.0(3)
C25 C26 C21 122.1(3)
C25 C26 H26 118.9
C21 C26 H26 118.9
C65 C67 H67A 109.5
C65 C67 H67B 109.5
C65 C67 H67C 109.5
H67A C67 H67B 109.5
H67A C67 H67C 109.5
H67B C67 H67C 109.5
C62 C57 C58 117.7(3)
C62 C57 C53 122.9(3)
C58 C57 C53 119.4(3)
C61 C62 H62 119.3
C57 C62 C61 121.4(3)
C57 C62 H62 119.3
N15 C100 C99 121.0(3)
N15 C100 C101 120.4(3)
C101 C100 C99 118.6(3)
C35 C36 H36 118.6
C35 C36 C31 122.8(3)
C31 C36 H36 118.6
C44 C46 H46A 109.5
C44 C46 H46B 109.5
C44 C46 H46C 109.5
H46A C46 H46B 109.5
H46A C46 H46C 109.5
H46B C46 H46C 109.5
C7 C6 H6A 119.2
C7 C6 C5 121.6(3)
C5 C6 H6A 119.2
C24 C23 H23 119.2
C22 C23 C24 121.6(3)
C22 C23 H23 119.2
H56A C56 H56B 109.5
H56A C56 H56C 109.5
H56B C56 H56C 109.5
C53 C56 H56A 109.5
C53 C56 H56B 109.5
C53 C56 H56C 109.5
H55A C55 H55B 109.5
H55A C55 H55C 109.5
H55B C55 H55C 109.5
C53 C55 H55A 109.5
C53 C55 H55B 109.5
C53 C55 H55C 109.5
C78 C77 H77 120.3
C78 C77 C76 119.3(3)
C76 C77 H77 120.3
N12 C76 C77 118.9(3)
N12 C76 C75 121.9(3)
C75 C76 C77 119.2(3)
C103 C104 C99 123.5(3)
C103 C104 H104 118.3
C99 C104 H104 118.3
C32 C31 C36 117.5(3)
C32 C31 C27 123.1(3)
C36 C31 C27 119.4(3)
C10 C5 C6 117.1(3)
C10 C5 C2 123.0(3)
C6 C5 C2 119.8(3)
H1A C1 H1B 109.5
H1A C1 H1C 109.5
H1B C1 H1C 109.5
C2 C1 H1A 109.5
C2 C1 H1B 109.5
C2 C1 H1C 109.5
C49 C50 C51 119.0(3)
N8 C50 C49 120.8(3)
N8 C50 C51 120.2(3)
C74 C75 H75 119.5
C76 C75 C74 120.9(3)
C76 C75 H75 119.5
O2 C13 C12 110.4(3)
O2 C13 C15 107.0(3)
O2 C13 C14 107.8(3)
C12 C13 C15 110.7(3)
C12 C13 C14 109.5(3)
C14 C13 C15 111.3(3)
H80A C80 H80B 109.5
H80A C80 H80C 109.5
H80B C80 H80C 109.5
C79 C80 H80A 109.5
C79 C80 H80B 109.5
C79 C80 H80C 109.5
H82A C82 H82B 109.5
H82A C82 H82C 109.5
H82B C82 H82C 109.5
C79 C82 H82A 109.5
C79 C82 H82B 109.5
C79 C82 H82C 109.5
H4C C4 H4D 109.5
H4C C4 H4E 109.5
H4D C4 H4E 109.5
C2 C4 H4C 109.5
C2 C4 H4D 109.5
C2 C4 H4E 109.5
H30A C30 H30B 109.5
H30A C30 H30C 109.5
H30B C30 H30C 109.5
C27 C30 H30A 109.5
C27 C30 H30B 109.5
C27 C30 H30C 109.5
C59 C58 H58 118.6
C57 C58 C59 122.9(3)
C57 C58 H58 118.6
H29A C29 H29B 109.5
H29A C29 H29C 109.5
H29B C29 H29C 109.5
C27 C29 H29A 109.5
C27 C29 H29B 109.5
C27 C29 H29C 109.5
C44 C45 H45A 109.5
C44 C45 H45B 109.5
C44 C45 H45C 109.5
H45A C45 H45B 109.5
H45A C45 H45C 109.5
H45B C45 H45C 109.5
C52 C51 C50 120.7(3)
C52 C51 H51 119.7
C50 C51 H51 119.7
C83 C79 C80 110.5(3)
C81 C79 C83 112.5(3)
C81 C79 C80 108.5(3)
C81 C79 C82 108.5(3)
C82 C79 C83 108.3(3)
C82 C79 C80 108.5(3)
C5 C2 C3 110.8(3)
C1 C2 C5 108.6(3)
C1 C2 C3 108.5(3)
C4 C2 C5 112.1(3)
C4 C2 C1 108.3(3)
C4 C2 C3 108.4(3)
C96 C98 H98A 109.5
C96 C98 H98B 109.5
C96 C98 H98C 109.5
H98A C98 H98B 109.5
H98A C98 H98C 109.5
H98B C98 H98C 109.5
C13 C14 H14A 109.5
C13 C14 H14B 109.5
C13 C14 H14C 109.5
H14A C14 H14B 109.5
H14A C14 H14C 109.5
H14B C14 H14C 109.5
C102 C101 C100 122.4(3)
C102 C101 H101 118.8
C100 C101 H101 118.8
C70 C71 H71A 109.5
C70 C71 H71B 109.5
C70 C71 H71C 109.5
H71A C71 H71B 109.5
H71A C71 H71C 109.5
H71B C71 H71C 109.5
C56 C53 C57 111.9(3)
C56 C53 C54 108.5(3)
C55 C53 C57 109.0(3)
C55 C53 C56 108.6(3)
C55 C53 C54 109.2(3)
C54 C53 C57 109.5(3)
N10 C73 C74 115.3(3)
C78 C73 N10 125.6(3)
C78 C73 C74 119.1(3)
C39 C40 H40A 109.5
C39 C40 H40B 109.5
C39 C40 H40C 109.5
H40A C40 H40B 109.5
H40A C40 H40C 109.5
H40B C40 H40C 109.5
C31 C27 C28 109.4(3)
C30 C27 C31 111.9(3)
C30 C27 C29 108.9(3)
C30 C27 C28 108.6(3)
C29 C27 C31 109.1(3)
C29 C27 C28 108.9(3)
C96 C97 H97A 109.5
C96 C97 H97B 109.5
C96 C97 H97C 109.5
H97A C97 H97B 109.5
H97A C97 H97C 109.5
H97B C97 H97C 109.5
C53 C54 H54A 109.5
C53 C54 H54B 109.5
C53 C54 H54C 109.5
H54A C54 H54B 109.5
H54A C54 H54C 109.5
H54B C54 H54C 109.5
C18 C19 H19A 109.5
C18 C19 H19B 109.5
C18 C19 H19C 109.5
H19A C19 H19B 109.5
H19A C19 H19C 109.5
H19B C19 H19C 109.5
C2 C3 H3C 109.5
C2 C3 H3D 109.5
C2 C3 H3E 109.5
H3C C3 H3D 109.5
H3C C3 H3E 109.5
H3D C3 H3E 109.5
C91 C93 H93A 109.5
C91 C93 H93B 109.5
C91 C93 H93C 109.5
H93A C93 H93B 109.5
H93A C93 H93C 109.5
H93B C93 H93C 109.5
C27 C28 H28A 109.5
C27 C28 H28B 109.5
C27 C28 H28C 109.5
H28A C28 H28B 109.5
H28A C28 H28C 109.5
H28B C28 H28C 109.5
C18 C20 H20A 109.5
C18 C20 H20B 109.5
C18 C20 H20C 109.5
H20A C20 H20B 109.5
H20A C20 H20C 109.5
H20B C20 H20C 109.5

loop_
_geom_bond_atom_site_label_1
_geom_bond_atom_site_label_2
_geom_bond_distance
O7 H7 0.8400
O7 C96 1.437(4)
O5 H5 0.8400
O5 C65 1.443(4)
O6 H6 0.8400
O6 C70 1.434(4)
O1 H1 0.8400
O1 C18 1.435(4)
O3 H3 0.8400
O3 C39 1.449(4)
O4 H4 0.8400
O4 C44 1.445(4)
N5 C34 1.415(4)
N5 N6 1.280(4)
N9 C60 1.420(4)
N9 N10 1.270(4)
O8 H8 0.8400
O8 C91 1.449(4)
O2 H2 0.8400
O2 C13 1.443(4)
N13 N14 1.279(4)
N13 C86 1.408(4)
N2 N1 1.288(3)
N2 C21 1.382(4)
C35 C34 1.414(4)
C35 C42 1.438(4)
C35 C36 1.388(5)
N14 C99 1.385(4)
N7 H7A 0.8800
N7 H7B 0.8800
N7 C52 1.406(4)
C18 C17 1.485(4)
C18 C19 1.525(5)
C18 C20 1.516(5)
N1 C8 1.413(4)
N11 H11A 0.8800
N11 H11B 0.8800
N11 C74 1.404(4)
N3 H3A 0.8800
N3 H3B 0.8800
N3 C22 1.361(4)
C52 C47 1.410(5)
C52 C51 1.384(5)
C96 C95 1.487(4)
C96 C98 1.513(5)
C96 C97 1.523(5)
C8 C9 1.417(4)
C8 C7 1.418(4)
C86 C87 1.410(4)
C86 C85 1.415(4)
C60 C61 1.404(4)
C60 C59 1.408(4)
C61 C63 1.435(4)
C61 C62 1.398(5)
C16 C17 1.203(4)
C16 C9 1.433(4)
C94 C87 1.444(4)
C94 C95 1.196(4)
C33 C37 1.441(4)
C33 C34 1.400(4)
C33 C32 1.409(4)
N10 C73 1.400(4)
C72 H72A 0.9800
C72 H72B 0.9800
C72 H72C 0.9800
C72 C70 1.526(5)
N15 H15A 0.8800
N15 H15B 0.8800
N15 C100 1.374(4)
N16 H16A 0.8800
N16 H16B 0.8800
N16 C102 1.371(4)
C87 C88 1.403(4)
C44 C43 1.476(4)
C44 C46 1.514(5)
C44 C45 1.523(5)
C64 C63 1.192(4)
C64 C65 1.480(4)
C43 C42 1.206(4)
C88 H88 0.9500
C88 C83 1.391(4)
C38 C37 1.195(4)
C38 C39 1.474(4)
C90 C91 1.475(4)
C90 C89 1.193(4)
C9 C10 1.398(5)
C85 C84 1.380(5)
C85 C89 1.444(4)
C10 H10 0.9500
C10 C5 1.388(4)
C103 H103 0.9500
C103 C102 1.432(5)
C103 C104 1.364(5)
C91 C92 1.509(5)
C91 C93 1.521(5)
N6 C47 1.407(4)
N12 H12A 0.8800
N12 H12B 0.8800
N12 C76 1.371(4)
C68 C69 1.203(4)
C68 C59 1.443(4)
N4 H4A 0.8800
N4 H4B 0.8800
N4 C24 1.368(4)
C70 C69 1.477(4)
C70 C71 1.518(5)
C41 H41A 0.9800
C41 H41B 0.9800
C41 H41C 0.9800
C41 C39 1.511(4)
C39 C40 1.525(5)
C99 C100 1.425(5)
C99 C104 1.406(5)
C59 C58 1.392(5)
C83 C84 1.398(5)
C83 C79 1.530(5)
C7 C11 1.428(4)
C7 C6 1.395(5)
C65 C66 1.514(5)
C65 C67 1.515(5)
C78 H78 0.9500
C78 C77 1.374(5)
C78 C73 1.394(5)
C24 C25 1.415(5)
C24 C23 1.403(5)
C84 H84 0.9500
C32 H32 0.9500
C32 C31 1.386(4)
C49 H49 0.9500
C49 C48 1.373(5)
C49 C50 1.394(5)
C12 C11 1.205(4)
C12 C13 1.474(4)
C74 C75 1.390(5)
C74 C73 1.411(5)
C25 H25 0.9500
C25 C26 1.361(5)
C48 H48 0.9500
C48 C47 1.403(5)
C21 C22 1.432(5)
C21 C26 1.413(4)
N8 H8A 0.8800
N8 H8B 0.8800
N8 C50 1.378(4)
C92 H92A 0.9800
C92 H92B 0.9800
C92 H92C 0.9800
C22 C23 1.394(5)
C66 H66A 0.9800
C66 H66B 0.9800
C66 H66C 0.9800
C15 H15C 0.9800
C15 H15D 0.9800
C15 H15E 0.9800
C15 C13 1.534(5)
C81 H81A 0.9800
C81 H81B 0.9800
C81 H81C 0.9800
C81 C79 1.526(5)
C102 C101 1.387(5)
C26 H26 0.9500
C67 H67A 0.9800
C67 H67B 0.9800
C67 H67C 0.9800
C57 C62 1.381(4)
C57 C58 1.394(5)
C57 C53 1.541(5)
C62 H62 0.9500
C100 C101 1.400(5)
C36 H36 0.9500
C36 C31 1.400(4)
C46 H46A 0.9800
C46 H46B 0.9800
C46 H46C 0.9800
C6 H6A 0.9500
C6 C5 1.396(4)
C23 H23 0.9500
C56 H56A 0.9800
C56 H56B 0.9800
C56 H56C 0.9800
C56 C53 1.532(5)
C55 H55A 0.9800
C55 H55B 0.9800
C55 H55C 0.9800
C55 C53 1.533(5)
C77 H77 0.9500
C77 C76 1.429(5)
C76 C75 1.391(5)
C104 H104 0.9500
C31 C27 1.537(5)
C5 C2 1.534(5)
C1 H1A 0.9800
C1 H1B 0.9800
C1 H1C 0.9800
C1 C2 1.531(5)
C50 C51 1.401(5)
C75 H75 0.9500
C13 C14 1.508(5)
C80 H80A 0.9800
C80 H80B 0.9800
C80 H80C 0.9800
C80 C79 1.537(5)
C82 H82A 0.9800
C82 H82B 0.9800
C82 H82C 0.9800
C82 C79 1.533(5)
C4 H4C 0.9800
C4 H4D 0.9800
C4 H4E 0.9800
C4 C2 1.523(5)
C30 H30A 0.9800
C30 H30B 0.9800
C30 H30C 0.9800
C30 C27 1.525(5)
C58 H58 0.9500
C29 H29A 0.9800
C29 H29B 0.9800
C29 H29C 0.9800
C29 C27 1.532(5)
C45 H45A 0.9800
C45 H45B 0.9800
C45 H45C 0.9800
C51 H51 0.9500
C2 C3 1.545(5)
C98 H98A 0.9800
C98 H98B 0.9800
C98 H98C 0.9800
C14 H14A 0.9800
C14 H14B 0.9800
C14 H14C 0.9800
C101 H101 0.9500
C71 H71A 0.9800
C71 H71B 0.9800
C71 H71C 0.9800
C53 C54 1.534(5)
C40 H40A 0.9800
C40 H40B 0.9800
C40 H40C 0.9800
C27 C28 1.539(5)
C97 H97A 0.9800
C97 H97B 0.9800
C97 H97C 0.9800
C54 H54A 0.9800
C54 H54B 0.9800
C54 H54C 0.9800
C19 H19A 0.9800
C19 H19B 0.9800
C19 H19C 0.9800
C3 H3C 0.9800
C3 H3D 0.9800
C3 H3E 0.9800
C93 H93A 0.9800
C93 H93B 0.9800
C93 H93C 0.9800
C28 H28A 0.9800
C28 H28B 0.9800
C28 H28C 0.9800
C20 H20A 0.9800
C20 H20B 0.9800
C20 H20C 0.9800

loop_
_geom_hbond_atom_site_label_D
_geom_hbond_atom_site_label_H
_geom_hbond_atom_site_label_A
_geom_hbond_distance_DH
_geom_hbond_distance_HA
_geom_hbond_distance_DA
_geom_hbond_angle_DHA
O6 H6 N11 0.84 2.00 2.834(3) 169.6
O4 H4 N7 0.84 2.03 2.839(3) 162.5

loop_
_geom_torsion_atom_site_label_1
_geom_torsion_atom_site_label_2
_geom_torsion_atom_site_label_3
_geom_torsion_atom_site_label_4
_geom_torsion
O7 C96 C95 C94 99(29)
O6 C70 C69 C68 -4(6)
O1 C18 C17 C16 66(100)
O4 C44 C43 C42 23(4)
N5 N6 C47 C52 171.2(3)
N5 N6 C47 C48 -9.0(4)
N9 C60 C61 C63 3.0(4)
N9 C60 C61 C62 -178.4(3)
N9 C60 C59 C68 1.8(5)
N9 C60 C59 C58 177.0(3)
N9 N10 C73 C78 -10.6(4)
N9 N10 C73 C74 169.2(3)
N13 N14 C99 C100 -2.1(5)
N13 N14 C99 C104 177.9(3)
N13 C86 C87 C94 -2.1(5)
N13 C86 C87 C88 176.9(3)
N13 C86 C85 C84 -178.1(3)
N13 C86 C85 C89 6.6(4)
N2 N1 C8 C9 22.2(4)
N2 N1 C8 C7 -159.0(3)
N2 C21 C22 N3 -6.2(5)
N2 C21 C22 C23 178.4(3)
N2 C21 C26 C25 -179.9(3)
C35 C36 C31 C32 -2.5(5)
C35 C36 C31 C27 177.5(3)
N14 N13 C86 C87 24.0(4)
N14 N13 C86 C85 -158.3(3)
N14 C99 C100 N15 -3.9(5)
N14 C99 C100 C101 178.1(3)
N14 C99 C104 C103 -179.1(3)
N7 C52 C47 N6 -0.7(4)
N7 C52 C47 C48 179.5(3)
N7 C52 C51 C50 -179.7(3)
N1 N2 C21 C22 -1.5(5)
N1 N2 C21 C26 179.7(3)
N1 C8 C9 C16 -1.6(5)
N1 C8 C9 C10 178.0(3)
N1 C8 C7 C11 4.9(4)
N1 C8 C7 C6 -178.9(3)
N11 C74 C75 C76 -179.0(3)
N11 C74 C73 N10 -0.3(4)
N11 C74 C73 C78 179.5(3)
N3 C22 C23 C24 -171.9(3)
C8 C9 C10 C5 0.7(5)
C8 C7 C11 C12 82(8)
C8 C7 C6 C5 1.0(5)
C86 N13 N14 C99 -178.9(2)
C86 C87 C88 C83 0.3(5)
C86 C85 C84 C83 1.6(5)
C86 C85 C89 C90 76(4)
C60 N9 N10 C73 -177.0(2)
C60 C61 C63 C64 123(14)
C60 C61 C62 C57 1.1(5)
C60 C59 C58 C57 0.8(5)
C61 C60 C59 C68 -172.7(3)
C61 C60 C59 C58 2.5(5)
C16 C9 C10 C5 -179.7(3)
C94 C87 C88 C83 179.4(3)
C33 C32 C31 C36 2.3(5)
C33 C32 C31 C27 -177.8(3)
N10 N9 C60 C61 -147.3(3)
N10 N9 C60 C59 38.0(4)
C72 C70 C69 C68 -125(6)
N15 C100 C101 C102 -176.3(3)
N16 C102 C101 C100 180.0(3)
C87 C86 C85 C84 -0.3(4)
C87 C86 C85 C89 -175.6(3)
C87 C94 C95 C96 163(100)
C87 C88 C83 C84 1.0(5)
C87 C88 C83 C79 178.1(3)
C95 C94 C87 C86 -173(2)
C95 C94 C87 C88 7(3)
C44 C43 C42 C35 -156(3)
C17 C16 C9 C8 -179(100)
C17 C16 C9 C10 2(2)
C63 C61 C62 C57 179.7(3)
C63 C64 C65 O5 -160(4)
C63 C64 C65 C66 -39(4)
C63 C64 C65 C67 82(4)
C88 C83 C84 C85 -2.0(5)
C88 C83 C79 C81 10.4(4)
C88 C83 C79 C80 131.8(3)
C88 C83 C79 C82 -109.6(3)
C37 C33 C34 N5 0.9(4)
C37 C33 C34 C35 177.0(3)
C37 C33 C32 C31 179.9(3)
C37 C38 C39 O3 -160(5)
C37 C38 C39 C41 83(5)
C37 C38 C39 C40 -40(5)
C34 N5 N6 C47 -176.7(2)
C34 C35 C42 C43 129(3)
C34 C35 C36 C31 -0.6(5)
C34 C33 C37 C38 123(18)
C34 C33 C32 C31 1.1(5)
C9 C8 C7 C11 -176.1(3)
C9 C8 C7 C6 0.0(4)
C9 C16 C17 C18 -161(100)
C9 C10 C5 C6 0.3(5)
C9 C10 C5 C2 178.2(3)
C85 C86 C87 C94 -179.7(3)
C85 C86 C87 C88 -0.7(4)
C10 C5 C2 C1 -109.3(3)
C10 C5 C2 C4 10.4(5)
C10 C5 C2 C3 131.7(3)
C103 C102 C101 C100 -0.3(5)
C91 C90 C89 C85 -39(7)
N6 N5 C34 C35 35.1(4)
N6 N5 C34 C33 -149.2(3)
N12 C76 C75 C74 177.3(3)
C68 C59 C58 C57 176.2(3)
N4 C24 C25 C26 -178.4(3)
N4 C24 C23 C22 176.6(3)
C39 C38 C37 C33 -94(19)
C69 C68 C59 C60 139(4)
C69 C68 C59 C58 -37(4)
C99 C100 C101 C102 1.7(5)
C59 C60 C61 C63 177.9(3)
C59 C60 C61 C62 -3.4(5)
C59 C68 C69 C70 -142(5)
C7 C8 C9 C16 179.6(3)
C7 C8 C9 C10 -0.9(4)
C7 C6 C5 C10 -1.2(5)
C7 C6 C5 C2 -179.2(3)
C65 C64 C63 C61 -96(15)
C78 C77 C76 N12 -176.1(3)
C78 C77 C76 C75 1.3(5)
C24 C25 C26 C21 0.0(5)
C84 C85 C89 C90 -99(4)
C84 C83 C79 C81 -172.7(3)
C84 C83 C79 C80 -51.2(4)
C84 C83 C79 C82 67.4(4)
C32 C33 C37 C38 -56(18)
C32 C33 C34 N5 179.8(3)
C32 C33 C34 C35 -4.2(4)
C32 C31 C27 C30 5.4(5)
C32 C31 C27 C29 -115.1(3)
C32 C31 C27 C28 125.8(3)
C49 C48 C47 C52 0.0(5)
C49 C48 C47 N6 -179.8(3)
C49 C50 C51 C52 0.5(5)
C25 C24 C23 C22 -2.3(5)
C48 C49 C50 N8 -179.8(3)
C48 C49 C50 C51 1.8(5)
C21 N2 N1 C8 -178.0(2)
C21 C22 C23 C24 3.5(5)
C47 C52 C51 C50 -2.5(5)
N8 C50 C51 C52 -177.9(3)
C22 C21 C26 C25 1.3(5)
C11 C7 C6 C5 177.1(3)
C11 C12 C13 O2 -110(5)
C11 C12 C13 C15 132(5)
C11 C12 C13 C14 9(5)
C42 C35 C34 N5 4.1(5)
C42 C35 C34 C33 -171.5(3)
C42 C35 C36 C31 175.0(3)
C89 C90 C91 O8 -59(4)
C89 C90 C91 C92 -178(100)
C89 C90 C91 C93 58(4)
C89 C85 C84 C83 176.8(3)
C102 C103 C104 C99 0.4(5)
C26 C21 C22 N3 172.5(3)
C26 C21 C22 C23 -2.9(4)
C62 C61 C63 C64 -56(14)
C62 C57 C58 C59 -3.1(5)
C62 C57 C53 C56 7.0(5)
C62 C57 C53 C55 -113.2(3)
C62 C57 C53 C54 127.3(3)
C100 C99 C104 C103 0.9(5)
C36 C35 C34 N5 179.5(3)
C36 C35 C34 C33 3.9(4)
C36 C35 C42 C43 -47(3)
C36 C31 C27 C30 -174.6(3)
C36 C31 C27 C29 64.8(4)
C36 C31 C27 C28 -54.2(4)
C46 C44 C43 C42 137(4)
C6 C7 C11 C12 -94(8)
C6 C5 C2 C1 68.6(4)
C6 C5 C2 C4 -171.8(3)
C6 C5 C2 C3 -50.4(4)
C23 C24 C25 C26 0.5(5)
C77 C78 C73 N10 178.9(3)
C77 C78 C73 C74 -0.9(5)
C77 C76 C75 C74 0.0(5)
C104 C103 C102 N16 178.9(3)
C104 C103 C102 C101 -0.7(5)
C104 C99 C100 N15 176.1(3)
C104 C99 C100 C101 -2.0(4)
C50 C49 C48 C47 -2.1(5)
C75 C74 C73 N10 -177.6(3)
C75 C74 C73 C78 2.2(5)
C13 C12 C11 C7 -3(13)
C58 C57 C62 C61 2.2(5)
C58 C57 C53 C56 -173.7(3)
C58 C57 C53 C55 66.1(4)
C58 C57 C53 C54 -53.4(4)
C45 C44 C43 C42 -98(4)
C51 C52 C47 N6 -178.0(3)
C51 C52 C47 C48 2.2(5)
C79 C83 C84 C85 -179.1(3)
C98 C96 C95 C94 -145(28)
C71 C70 C69 C68 112(6)
C53 C57 C62 C61 -178.5(3)
C53 C57 C58 C59 177.5(3)
C73 C78 C77 C76 -0.9(5)
C73 C74 C75 C76 -1.7(5)
C97 C96 C95 C94 -21(29)
C19 C18 C17 C16 -55(100)
C20 C18 C17 C16 -178(100)

loop_
_diffrn_oxdiff_twin_id
_diffrn_oxdiff_twin_ratio
_diffrn_oxdiff_twin_reflns_isolated
_diffrn_oxdiff_twin_reflns_overlapped
1 0.6033 15334 17114
2 0.3967 15305 17114
